data_1526828
loop_
_publ_author_name
'Landa-Canovas, A.R.'
'Amador, U.'
'Otero-Diaz, L.C.'

_publ_section_title
;
 Crystal structure and microstructure of delta-(Er2 S3)
;
_journal_name_full 'Journal of Alloys Compd.'
_journal_page_first 91
_journal_page_last 96
_journal_volume 323
_journal_year 2001
_chemical_formula_sum 'Er2 S3'
_space_group_IT_number 11
_symmetry_space_group_name_Hall '-P 2yb'
_symmetry_space_group_name_H-M 'P 1 21/m 1'
_cell_angle_alpha 90
_cell_angle_beta 98.66
_cell_angle_gamma 90
_cell_formula_units_Z 6
_cell_length_a 10.072
_cell_length_b 3.976
_cell_length_c 17.389
_cell_volume 688.426
_citation_journal_id_ASTM JALCEU
_cod_data_source_file Landa-Canovas_JALCEU_2001_1314.cif
_cod_data_source_block Er2S3
_cod_original_cell_volume 688.4255
_cod_database_code 1526828

loop_
_symmetry_equiv_pos_as_xyz
x,y,z
-x,y+1/2,-z
-x,-y,-z
x,-y-1/2,z

loop_
_atom_site_label
_atom_site_type_symbol
_atom_site_fract_x
_atom_site_fract_y
_atom_site_fract_z
_atom_site_occupancy
_atom_site_U_iso_or_equiv
Er5 Er+3 0.5492 0.75 0.1151 1 0.0
S3 S-2 0.3205 0.75 0.1829 1 0.0
Er1 Er+3 0.813 0.25 0.2796 1 0.0
S7 S-2 0.9925 0.25 0.7323 1 0.0
S6 S-2 0.6331 0.25 0.4685 1 0.0
Er6 Er+3 0.1245 0.75 0.43 1 0.0
Er3 Er+3 0.4868 0.75 0.3986 1 0.0
S8 S-2 0.2892 0.25 0.3688 1 0.0
S5 S-2 0.637 0.75 0.2824 1 0.0
Er4 Er+3 0.189 0.75 0.0206 1 0.0
S1 S-2 0.0481 0.25 0.0762 1 0.0
S2 S-2 0.9474 0.25 0.4244 1 0.0
S9 S-2 0.6153 0.75 0.9665 1 0.0
S4 S-2 0.7321 0.25 0.1269 1 0.0
Er2 Er+3 0.1705 0.25 0.2188 1 0.0
